data_4516709
loop_
_publ_author_name
'Wei, Yingfei'
'Liu, Shi-Xia'
'Mueller-Bunz, Helge'
'Albrecht, Martin'

_publ_section_title
;
 Synthesis of Triazolylidene Nickel Complexes and Their Catalytic
 Application in Selective Aldehyde Hydrosilylation
;
_journal_issue 12
_journal_name_full 'ACS Catalysis'
_journal_page_first 8192
_journal_paper_doi 10.1021/acscatal.6b02269
_journal_volume 6
_journal_year 2016
_chemical_formula_moiety 'C15 H16 I N3 Ni O'
_chemical_formula_sum 'C15 H16 I N3 Ni O'
_chemical_formula_weight 439.92
_space_group_IT_number 14
_space_group_name_Hall '-P 2ybc'
_space_group_name_H-M_alt 'P 1 21/c 1'
_symmetry_cell_setting monoclinic
_symmetry_space_group_name_Hall '-P 2ybc'
_symmetry_space_group_name_H-M 'P 1 21/c 1'
_atom_sites_solution_hydrogens geom
_atom_sites_solution_primary direct
_atom_sites_solution_secondary difmap
_audit_creation_method SHELXL-97
_cell_angle_alpha 90.00
_cell_angle_beta 93.709(2)
_cell_angle_gamma 90.00
_cell_formula_units_Z 4
_cell_length_a 13.4405(3)
_cell_length_b 10.5724(3)
_cell_length_c 11.2680(3)
_cell_measurement_reflns_used 11389
_cell_measurement_temperature 100(2)
_cell_measurement_theta_max 32.5030
_cell_measurement_theta_min 3.8130
_cell_volume 1597.81(7)
_computing_cell_refinement
; 
CrysAlisPro, Agilent Technologies, 
Version 1.171.36.24a (release 19-12-2012 CrysAlis171 .NET) 
(compiled Dec 19 2012,11:08:27) 
;
_computing_data_collection
; 
CrysAlisPro, Agilent Technologies, 
Version 1.171.36.24a (release 19-12-2012 CrysAlis171 .NET) 
(compiled Dec 19 2012,11:08:27) 
;
_computing_data_reduction
; 
CrysAlisPro, Agilent Technologies, 
Version 1.171.36.24a (release 19-12-2012 CrysAlis171 .NET) 
(compiled Dec 19 2012,11:08:27) 
;
_computing_structure_refinement 'SHELXL-97 (Sheldrick, 2008)'
_computing_structure_solution 'SHELXS-97 (Sheldrick, 2008)'
_diffrn_ambient_temperature 100(2)
_diffrn_detector_area_resol_mean 10.3196
_diffrn_measured_fraction_theta_full 0.986
_diffrn_measured_fraction_theta_max 0.927
_diffrn_measurement_device_type 'SuperNova, Dual, Cu at zero, Atlas'
_diffrn_measurement_method '\w scans'
_diffrn_radiation_monochromator mirror
_diffrn_radiation_source 'SuperNova (Mo) X-ray Source'
_diffrn_radiation_type MoK\a
_diffrn_radiation_wavelength 0.71073
_diffrn_reflns_av_R_equivalents 0.0271
_diffrn_reflns_av_sigmaI/netI 0.0261
_diffrn_reflns_limit_h_max 20
_diffrn_reflns_limit_h_min -19
_diffrn_reflns_limit_k_max 15
_diffrn_reflns_limit_k_min -15
_diffrn_reflns_limit_l_max 15
_diffrn_reflns_limit_l_min -16
_diffrn_reflns_number 21357
_diffrn_reflns_theta_full 31.50
_diffrn_reflns_theta_max 32.83
_diffrn_reflns_theta_min 2.99
_exptl_absorpt_coefficient_mu 3.148
_exptl_absorpt_correction_T_max 0.743
_exptl_absorpt_correction_T_min 0.615
_exptl_absorpt_correction_type analytical
_exptl_absorpt_process_details
; 
CrysAlisPro, Agilent Technologies, 
Version 1.171.36.24a (release 19-12-2012 CrysAlis171 .NET) 
(compiled Dec 19 2012,11:08:27) 
Analytical numeric absorption correction using a multifaceted crystal 
model based on expressions derived by R.C. Clark & J.S. Reid. 
(Clark, R. C. & Reid, J. S. (1995). Acta Cryst. A51, 887-897) 
;
_exptl_crystal_colour 'translucent red'
_exptl_crystal_density_diffrn 1.829
_exptl_crystal_density_method 'not measured'
_exptl_crystal_description block
_exptl_crystal_F_000 864
_exptl_crystal_size_max 0.1732
_exptl_crystal_size_mid 0.1356
_exptl_crystal_size_min 0.1120
_refine_diff_density_max 0.567
_refine_diff_density_min -0.599
_refine_diff_density_rms 0.088
_refine_ls_extinction_method none
_refine_ls_goodness_of_fit_ref 1.031
_refine_ls_hydrogen_treatment mixed
_refine_ls_matrix_type full
_refine_ls_number_parameters 195
_refine_ls_number_reflns 5511
_refine_ls_number_restraints 0
_refine_ls_restrained_S_all 1.031
_refine_ls_R_factor_all 0.0279
_refine_ls_R_factor_gt 0.0224
_refine_ls_shift/su_max 0.001
_refine_ls_shift/su_mean 0.000
_refine_ls_structure_factor_coef Fsqd
_refine_ls_weighting_details 'calc w=1/[\s^2^(Fo^2^)+(0.0189P)^2^+0.6760P] where P=(Fo^2^+2Fc^2^)/3'
_refine_ls_weighting_scheme calc
_refine_ls_wR_factor_gt 0.0470
_refine_ls_wR_factor_ref 0.0499
_reflns_number_gt 4858
_reflns_number_total 5511
_reflns_threshold_expression I>2\s(I)
_cod_data_source_file cs6b02269_si_002.cif
_cod_data_source_block alb355_2d
_cod_original_sg_symbol_H-M 'P 21/c'
_cod_database_code 4516709

loop_
_symmetry_equiv_pos_as_xyz
'x, y, z'
'-x, y+1/2, -z+1/2'
'-x, -y, -z'
'x, -y-1/2, z-1/2'

loop_
_atom_site_label
_atom_site_type_symbol
_atom_site_fract_x
_atom_site_fract_y
_atom_site_fract_z
_atom_site_U_iso_or_equiv
_atom_site_adp_type
_atom_site_occupancy
_atom_site_symmetry_multiplicity
_atom_site_calc_flag
_atom_site_refinement_flags
Ni Ni 0.773782(16) 0.421688(18) 0.350974(18) 0.01685(5) Uani 1 1 d .
I I 0.804534(8) 0.466703(10) 0.137818(9) 0.02125(4) Uani 1 1 d .
C1 C 0.77954(12) 0.24548(14) 0.33409(13) 0.0160(3) Uani 1 1 d .
C2 C 0.86051(12) 0.16437(14) 0.33199(13) 0.0163(3) Uani 1 1 d .
C3 C 0.96878(13) 0.19544(16) 0.33935(15) 0.0218(3) Uani 1 1 d .
H3A H 0.9777 0.2867 0.3565 0.026 Uiso 1 1 calc R
H3B H 1.0029 0.1473 0.4055 0.026 Uiso 1 1 calc R
O O 1.01282(10) 0.16558(13) 0.23143(12) 0.0253(3) Uani 1 1 d .
H1O H 1.059(2) 0.122(2) 0.247(2) 0.044(7) Uiso 1 1 d .
N1 N 0.70050(10) 0.16295(12) 0.32730(12) 0.0162(2) Uani 1 1 d .
C4 C 0.59689(12) 0.19525(14) 0.32919(14) 0.0175(3) Uani 1 1 d .
C5 C 0.55770(14) 0.28487(17) 0.24972(16) 0.0244(3) Uani 1 1 d .
H5 H 0.5978 0.3213 0.1923 0.029 Uiso 1 1 calc R
C6 C 0.45864(14) 0.32063(18) 0.25545(17) 0.0279(4) Uani 1 1 d .
H6 H 0.4308 0.3828 0.2022 0.033 Uiso 1 1 calc R
C7 C 0.40039(14) 0.26604(17) 0.33840(16) 0.0258(4) Uani 1 1 d .
H7 H 0.3327 0.2907 0.3418 0.031 Uiso 1 1 calc R
C8 C 0.44048(14) 0.17559(18) 0.41642(17) 0.0272(4) Uani 1 1 d .
H8 H 0.4000 0.1377 0.4727 0.033 Uiso 1 1 calc R
C9 C 0.53971(14) 0.14006(16) 0.41268(16) 0.0233(3) Uani 1 1 d .
H9 H 0.5678 0.0788 0.4667 0.028 Uiso 1 1 calc R
N2 N 0.72570(11) 0.04033(12) 0.32119(12) 0.0180(3) Uani 1 1 d .
N3 N 0.82386(11) 0.04450(12) 0.32480(12) 0.0166(3) Uani 1 1 d .
C10 C 0.87835(13) -0.07523(15) 0.32108(16) 0.0218(3) Uani 1 1 d .
H10A H 0.8628 -0.1276 0.3892 0.033 Uiso 1 1 calc R
H10B H 0.9502 -0.0582 0.3244 0.033 Uiso 1 1 calc R
H10C H 0.8586 -0.1200 0.2471 0.033 Uiso 1 1 calc R
C11 C 0.7173(3) 0.4263(2) 0.5148(2) 0.0540(8) Uani 1 1 d .
H11 H 0.6858 0.3529 0.5435 0.065 Uiso 1 1 calc R
C12 C 0.8215(2) 0.4553(2) 0.53103(18) 0.0460(6) Uani 1 1 d .
H12 H 0.8709 0.4068 0.5747 0.055 Uiso 1 1 calc R
C13 C 0.83652(18) 0.5662(2) 0.47154(18) 0.0365(5) Uani 1 1 d .
H13 H 0.8982 0.6094 0.4681 0.044 Uiso 1 1 calc R
C14 C 0.7444(2) 0.60493(18) 0.41648(18) 0.0378(5) Uani 1 1 d .
H14 H 0.7350 0.6754 0.3647 0.045 Uiso 1 1 calc R
C15 C 0.66950(19) 0.5245(2) 0.4495(2) 0.0476(6) Uani 1 1 d .
H15 H 0.5999 0.5339 0.4315 0.057 Uiso 1 1 calc R

loop_
_atom_site_aniso_label
_atom_site_aniso_U_11
_atom_site_aniso_U_22
_atom_site_aniso_U_33
_atom_site_aniso_U_23
_atom_site_aniso_U_13
_atom_site_aniso_U_12
Ni 0.02188(11) 0.01614(9) 0.01274(9) -0.00087(7) 0.00263(8) -0.00073(7)
I 0.02154(6) 0.02887(6) 0.01336(5) 0.00208(4) 0.00135(4) -0.00413(4)
C1 0.0179(7) 0.0180(7) 0.0122(6) -0.0006(5) 0.0011(5) -0.0003(5)
C2 0.0177(7) 0.0191(7) 0.0121(6) -0.0007(5) 0.0004(5) -0.0011(5)
C3 0.0185(8) 0.0252(8) 0.0215(8) -0.0009(6) -0.0001(6) -0.0013(6)
O 0.0200(6) 0.0326(7) 0.0241(6) 0.0048(5) 0.0068(5) 0.0060(5)
N1 0.0163(6) 0.0176(6) 0.0146(6) 0.0000(4) 0.0000(5) 0.0008(5)
C4 0.0147(7) 0.0200(7) 0.0177(7) -0.0035(5) 0.0003(6) -0.0006(5)
C5 0.0219(9) 0.0295(9) 0.0220(8) 0.0057(6) 0.0015(7) 0.0014(7)
C6 0.0225(9) 0.0318(9) 0.0287(9) 0.0037(7) -0.0026(7) 0.0067(7)
C7 0.0182(8) 0.0322(9) 0.0266(9) -0.0052(7) -0.0004(7) 0.0044(7)
C8 0.0216(9) 0.0337(9) 0.0268(9) 0.0012(7) 0.0058(7) -0.0012(7)
C9 0.0220(9) 0.0245(8) 0.0234(8) 0.0034(6) 0.0022(7) 0.0009(6)
N2 0.0184(7) 0.0177(6) 0.0176(6) -0.0007(5) 0.0003(5) 0.0008(5)
N3 0.0170(7) 0.0185(6) 0.0143(6) 0.0000(4) 0.0004(5) 0.0010(5)
C10 0.0226(8) 0.0199(7) 0.0231(8) -0.0005(6) 0.0015(7) 0.0050(6)
C11 0.105(2) 0.0334(11) 0.0287(11) -0.0149(8) 0.0399(14) -0.0280(13)
C12 0.078(2) 0.0476(12) 0.0122(8) -0.0059(8) -0.0040(10) 0.0201(12)
C13 0.0438(13) 0.0423(11) 0.0238(9) -0.0156(8) 0.0054(9) -0.0153(9)
C14 0.0645(16) 0.0228(9) 0.0257(10) -0.0062(7) 0.0006(10) 0.0065(9)
C15 0.0331(12) 0.0590(15) 0.0518(15) -0.0355(12) 0.0127(11) 0.0020(11)

loop_
_atom_type_symbol
_atom_type_description
_atom_type_scat_dispersion_real
_atom_type_scat_dispersion_imag
_atom_type_scat_source
C C 0.0033 0.0016 'International Tables Vol C Tables 4.2.6.8 and 6.1.1.4'
H H 0.0000 0.0000 'International Tables Vol C Tables 4.2.6.8 and 6.1.1.4'
N N 0.0061 0.0033 'International Tables Vol C Tables 4.2.6.8 and 6.1.1.4'
O O 0.0106 0.0060 'International Tables Vol C Tables 4.2.6.8 and 6.1.1.4'
Ni Ni 0.3393 1.1124 'International Tables Vol C Tables 4.2.6.8 and 6.1.1.4'
I I -0.4742 1.8119 'International Tables Vol C Tables 4.2.6.8 and 6.1.1.4'

loop_
_geom_angle_atom_site_label_1
_geom_angle_atom_site_label_2
_geom_angle_atom_site_label_3
_geom_angle
C1 Ni C11 97.79(8)
C1 Ni C12 104.58(8)
C11 Ni C12 40.29(11)
C1 Ni C14 162.47(8)
C11 Ni C14 64.83(9)
C12 Ni C14 64.21(8)
C1 Ni C15 126.16(9)
C11 Ni C15 39.14(11)
C12 Ni C15 65.54(10)
C14 Ni C15 38.00(9)
C1 Ni C13 138.04(8)
C11 Ni C13 64.59(9)
C12 Ni C13 37.23(9)
C14 Ni C13 38.26(9)
C15 Ni C13 63.91(9)
C1 Ni I 94.64(5)
C11 Ni I 162.75(9)
C12 Ni I 145.77(8)
C14 Ni I 101.89(6)
C15 Ni I 123.66(8)
C13 Ni I 112.52(6)
N1 C1 C2 102.19(13)
N1 C1 Ni 126.89(12)
C2 C1 Ni 130.82(12)
N3 C2 C1 107.19(14)
N3 C2 C3 123.89(14)
C1 C2 C3 128.89(14)
O C3 C2 111.27(14)
O C3 H3A 109.4
C2 C3 H3A 109.4
O C3 H3B 109.4
C2 C3 H3B 109.4
H3A C3 H3B 108.0
C3 O H1O 107.6(19)
N2 N1 C1 114.81(13)
N2 N1 C4 118.60(13)
C1 N1 C4 126.57(13)
C9 C4 C5 121.62(16)
C9 C4 N1 119.50(14)
C5 C4 N1 118.83(15)
C4 C5 C6 118.80(17)
C4 C5 H5 120.6
C6 C5 H5 120.6
C7 C6 C5 120.24(17)
C7 C6 H6 119.9
C5 C6 H6 119.9
C6 C7 C8 120.21(17)
C6 C7 H7 119.9
C8 C7 H7 119.9
C7 C8 C9 120.17(17)
C7 C8 H8 119.9
C9 C8 H8 119.9
C4 C9 C8 118.94(16)
C4 C9 H9 120.5
C8 C9 H9 120.5
N3 N2 N1 102.79(12)
N2 N3 C2 113.01(13)
N2 N3 C10 118.14(13)
C2 N3 C10 128.85(15)
N3 C10 H10A 109.5
N3 C10 H10B 109.5
H10A C10 H10B 109.5
N3 C10 H10C 109.5
H10A C10 H10C 109.5
H10B C10 H10C 109.5
C15 C11 C12 108.6(2)
C15 C11 Ni 74.19(13)
C12 C11 Ni 72.70(13)
C15 C11 H11 125.7
C12 C11 H11 125.7
Ni C11 H11 119.2
C13 C12 C11 107.1(2)
C13 C12 Ni 73.76(12)
C11 C12 Ni 67.01(12)
C13 C12 H12 126.5
C11 C12 H12 126.5
Ni C12 H12 124.3
C12 C13 C14 108.1(2)
C12 C13 Ni 69.01(12)
C14 C13 Ni 68.62(11)
C12 C13 H13 125.9
C14 C13 H13 125.9
Ni C13 H13 128.0
C15 C14 C13 109.6(2)
C15 C14 Ni 71.80(12)
C13 C14 Ni 73.12(11)
C15 C14 H14 125.2
C13 C14 H14 125.2
Ni C14 H14 121.5
C14 C15 C11 106.2(2)
C14 C15 Ni 70.20(12)
C11 C15 Ni 66.67(12)
C14 C15 H15 126.9
C11 C15 H15 126.9
Ni C15 H15 127.7

loop_
_geom_bond_atom_site_label_1
_geom_bond_atom_site_label_2
_geom_bond_distance
Ni C1 1.8747(15)
Ni C11 2.042(2)
Ni C12 2.118(2)
Ni C14 2.1193(18)
Ni C15 2.140(2)
Ni C13 2.1778(19)
Ni I 2.5089(2)
C1 N1 1.373(2)
C1 C2 1.387(2)
C2 N3 1.360(2)
C2 C3 1.489(2)
C3 O 1.422(2)
C3 H3A 0.9900
C3 H3B 0.9900
O H1O 0.78(3)
N1 N2 1.3428(18)
N1 C4 1.435(2)
C4 C9 1.382(2)
C4 C5 1.384(2)
C5 C6 1.390(3)
C5 H5 0.9500
C6 C7 1.384(3)
C6 H6 0.9500
C7 C8 1.384(3)
C7 H7 0.9500
C8 C9 1.389(3)
C8 H8 0.9500
C9 H9 0.9500
N2 N3 1.3181(19)
N3 C10 1.464(2)
C10 H10A 0.9800
C10 H10B 0.9800
C10 H10C 0.9800
C11 C15 1.404(4)
C11 C12 1.435(4)
C11 H11 0.9500
C12 C13 1.372(3)
C12 H12 0.9500
C13 C14 1.409(3)
C13 H13 0.9500
C14 C15 1.387(3)
C14 H14 0.9500
C15 H15 0.9500

loop_
_geom_hbond_atom_site_label_D
_geom_hbond_atom_site_label_H
_geom_hbond_atom_site_label_A
_geom_hbond_distance_DH
_geom_hbond_distance_HA
_geom_hbond_distance_DA
_geom_hbond_angle_DHA
_geom_hbond_site_symmetry_A
O H1O I 0.78(3) 2.73(3) 3.4856(14) 164(2) 2_745

loop_
_geom_torsion_atom_site_label_1
_geom_torsion_atom_site_label_2
_geom_torsion_atom_site_label_3
_geom_torsion_atom_site_label_4
_geom_torsion
C11 Ni C1 N1 63.98(17)
C12 Ni C1 N1 104.53(16)
C14 Ni C1 N1 56.5(3)
C15 Ni C1 N1 34.39(18)
C13 Ni C1 N1 124.28(15)
I Ni C1 N1 -104.04(13)
C11 Ni C1 C2 -111.91(17)
C12 Ni C1 C2 -71.37(18)
C14 Ni C1 C2 -119.4(3)
C15 Ni C1 C2 -141.51(16)
C13 Ni C1 C2 -51.6(2)
I Ni C1 C2 80.07(15)
N1 C1 C2 N3 -0.22(16)
Ni C1 C2 N3 176.42(12)
N1 C1 C2 C3 -178.58(15)
Ni C1 C2 C3 -1.9(3)
N3 C2 C3 O 67.9(2)
C1 C2 C3 O -113.97(18)
C2 C1 N1 N2 -0.06(17)
Ni C1 N1 N2 -176.88(11)
C2 C1 N1 C4 178.26(14)
Ni C1 N1 C4 1.4(2)
N2 N1 C4 C9 53.4(2)
C1 N1 C4 C9 -124.84(17)
N2 N1 C4 C5 -128.95(16)
C1 N1 C4 C5 52.8(2)
C9 C4 C5 C6 0.7(3)
N1 C4 C5 C6 -176.89(15)
C4 C5 C6 C7 -0.8(3)
C5 C6 C7 C8 0.1(3)
C6 C7 C8 C9 0.7(3)
C5 C4 C9 C8 0.1(3)
N1 C4 C9 C8 177.66(15)
C7 C8 C9 C4 -0.8(3)
C1 N1 N2 N3 0.32(17)
C4 N1 N2 N3 -178.15(13)
N1 N2 N3 C2 -0.46(17)
N1 N2 N3 C10 179.39(13)
C1 C2 N3 N2 0.45(18)
C3 C2 N3 N2 178.92(14)
C1 C2 N3 C10 -179.39(15)
C3 C2 N3 C10 -0.9(3)
C1 Ni C11 C15 -140.83(14)
C12 Ni C11 C15 115.78(18)
C14 Ni C11 C15 36.69(14)
C13 Ni C11 C15 79.18(15)
I Ni C11 C15 -5.1(3)
C1 Ni C11 C12 103.39(13)
C14 Ni C11 C12 -79.09(14)
C15 Ni C11 C12 -115.78(18)
C13 Ni C11 C12 -36.60(13)
I Ni C11 C12 -120.9(3)
C15 C11 C12 C13 -2.7(2)
Ni C11 C12 C13 63.38(14)
C15 C11 C12 Ni -66.06(15)
C1 Ni C12 C13 158.07(14)
C11 Ni C12 C13 -117.1(2)
C14 Ni C12 C13 -36.34(15)
C15 Ni C12 C13 -78.47(16)
I Ni C12 C13 36.0(2)
C1 Ni C12 C11 -84.82(14)
C14 Ni C12 C11 80.78(15)
C15 Ni C12 C11 38.65(14)
C13 Ni C12 C11 117.1(2)
I Ni C12 C11 153.10(13)
C11 C12 C13 C14 -1.4(2)
Ni C12 C13 C14 57.58(14)
C11 C12 C13 Ni -59.00(14)
C1 Ni C13 C12 -32.7(2)
C11 Ni C13 C12 39.59(17)
C14 Ni C13 C12 120.5(2)
C15 Ni C13 C12 83.25(18)
I Ni C13 C12 -159.04(14)
C1 Ni C13 C14 -153.23(13)
C11 Ni C13 C14 -80.91(16)
C12 Ni C13 C14 -120.5(2)
C15 Ni C13 C14 -37.25(14)
I Ni C13 C14 80.46(13)
C12 C13 C14 C15 5.1(2)
Ni C13 C14 C15 62.95(14)
C12 C13 C14 Ni -57.82(14)
C1 Ni C14 C15 -29.6(4)
C11 Ni C14 C15 -37.77(17)
C12 Ni C14 C15 -82.62(17)
C13 Ni C14 C15 -118.0(2)
I Ni C14 C15 130.58(14)
C1 Ni C14 C13 88.4(3)
C11 Ni C14 C13 80.23(16)
C12 Ni C14 C13 35.38(14)
C15 Ni C14 C13 118.0(2)
I Ni C14 C13 -111.42(12)
C13 C14 C15 C11 -6.7(2)
Ni C14 C15 C11 57.11(14)
C13 C14 C15 Ni -63.78(14)
C12 C11 C15 C14 5.7(2)
Ni C11 C15 C14 -59.37(15)
C12 C11 C15 Ni 65.09(14)
C1 Ni C15 C14 169.38(12)
C11 Ni C15 C14 118.6(2)
C12 Ni C15 C14 78.80(16)
C13 Ni C15 C14 37.50(14)
I Ni C15 C14 -63.24(16)
C1 Ni C15 C11 50.81(18)
C12 Ni C15 C11 -39.77(15)
C14 Ni C15 C11 -118.6(2)
C13 Ni C15 C11 -81.07(16)
I Ni C15 C11 178.19(13)
